data_2021711
loop_
_publ_author_name
'Truscott, James Charles'
'Conradie, Jeanet'
'Swart, Hendrik C.'
'Duvenhage, Mart-Marie'
'Visser, Hendrik Gideon'

_publ_section_title
;
 Synthesis, crystal structures, photoluminescence, electrochemistry and
 DFT study of aluminium(III) and gallium(III) complexes containing a novel
 tetradentate Schiff base ligand
;
_journal_coeditor_code QF3029
_journal_issue 8
_journal_name_full 'Acta Crystallographica Section C'
_journal_page_first
;
;
_journal_paper_doi 10.1107/S2053229619008805
_journal_volume 75
_journal_year 2019
_chemical_formula_iupac '[Ga (C22 H18 N2 O4) (H2 O1)2] NO3, C2 H6 O'
_chemical_formula_moiety 'C22 H22 Ga N2 O6, N O3, C2 H6 O'
_chemical_formula_sum 'C24 H28 Ga N3 O10'
_chemical_formula_weight 588.21
_chemical_name_systematic
;Diaqua(6,6'-{(1<i>E</i>,1'<i>E</i>)-[1,2-phenylenebis(azanylylidene)]bis(methanylylidene)}bis(2-methoxyphenolato)-\k^4^<i>O</i>^1^,<i>N</i>,<i>N</i>',<i>O</i>^1'^)gallium(III) nitrate
ethanol monosolvate
;
_space_group_crystal_system triclinic
_space_group_IT_number 2
_space_group_name_Hall '-P 1'
_space_group_name_H-M_alt 'P -1'
_symmetry_space_group_name_Hall '-P 1'
_symmetry_space_group_name_H-M 'P -1'
_atom_sites_solution_hydrogens mixed
_audit_creation_method SHELXL-2013
_cell_angle_alpha 86.818(5)
_cell_angle_beta 78.871(5)
_cell_angle_gamma 66.124(5)
_cell_formula_units_Z 4
_cell_length_a 12.399(5)
_cell_length_b 13.580(5)
_cell_length_c 16.419(5)
_cell_measurement_reflns_used 11972
_cell_measurement_temperature 100(2)
_cell_measurement_theta_max 0.982
_cell_measurement_theta_min 0.956
_cell_volume 2479.7(16)
_computing_cell_refinement
;
SAINT (Bruker, 2010)
;
_computing_data_collection
;
APEX2 (Bruker, 2010)
;
_computing_data_reduction
;
SAINT (Bruker, 2010)
;
_computing_molecular_graphics
;
SHELXTL (Bruker, 2010)
;
_computing_publication_material
;
SHELXL2013 (Sheldrick, 2015)
;
_computing_structure_refinement
;
SHELXL2013 (Sheldrick, 2015)
;
_computing_structure_solution
;
SHELXS97 (Sheldrick, 2008)
;
_diffrn_ambient_temperature 100(2)
_diffrn_measured_fraction_theta_full 0.993
_diffrn_measured_fraction_theta_max 0.993
_diffrn_measurement_device_type 'Bruker APEXII CCD'
_diffrn_measurement_method '\f and \w scans'
_diffrn_radiation_type MoK\a
_diffrn_radiation_wavelength 0.71073
_diffrn_reflns_av_R_equivalents 0.0267
_diffrn_reflns_av_unetI/netI 0.0226
_diffrn_reflns_limit_h_max 16
_diffrn_reflns_limit_h_min -16
_diffrn_reflns_limit_k_max 17
_diffrn_reflns_limit_k_min -16
_diffrn_reflns_limit_l_max 20
_diffrn_reflns_limit_l_min -21
_diffrn_reflns_number 47407
_diffrn_reflns_theta_full 25.242
_diffrn_reflns_theta_max 28.000
_diffrn_reflns_theta_min 1.640
_exptl_absorpt_coefficient_mu 1.174
_exptl_absorpt_correction_type none
_exptl_crystal_colour yellow
_exptl_crystal_density_diffrn 1.576
_exptl_crystal_description cuboid
_exptl_crystal_F_000 1216
_exptl_crystal_size_max 0.575
_exptl_crystal_size_mid 0.235
_exptl_crystal_size_min 0.226
_refine_diff_density_max 1.836
_refine_diff_density_min -2.072
_refine_ls_extinction_method none
_refine_ls_goodness_of_fit_ref 1.061
_refine_ls_hydrogen_treatment mixed
_refine_ls_matrix_type full
_refine_ls_number_parameters 682
_refine_ls_number_reflns 11886
_refine_ls_number_restraints 20
_refine_ls_restrained_S_all 1.064
_refine_ls_R_factor_all 0.0517
_refine_ls_R_factor_gt 0.0442
_refine_ls_shift/su_max 0.002
_refine_ls_shift/su_mean 0.000
_refine_ls_structure_factor_coef Fsqd
_refine_ls_weighting_details 'w=1/[\s^2^(Fo^2^)+(0.0422P)^2^+5.8146P] where P=(Fo^2^+2Fc^2^)/3'
_refine_ls_weighting_scheme calc
_refine_ls_wR_factor_gt 0.1075
_refine_ls_wR_factor_ref 0.1136
_reflns_number_gt 10426
_reflns_number_total 11972
_reflns_threshold_expression 'I > 2\s(I)'
_cod_data_source_file qf3029sup1.cif
_cod_data_source_block 16rjt1_0m
_cod_database_code 2021711
_shelx_space_group_comment
;
The symmetry employed for this shelxl refinement is uniquely defined
by the following loop, which should always be used as a source of
symmetry information in preference to the above space-group names.
They are only intended as comments.
;
_shelxl_version_number 2.013

loop_
_space_group_symop_operation_xyz
'x, y, z'
'-x, -y, -z'

loop_
_atom_site_type_symbol
_atom_site_label
_atom_site_fract_x
_atom_site_fract_y
_atom_site_fract_z
_atom_site_U_iso_or_equiv
_atom_site_adp_type
_atom_site_calc_flag
_atom_site_occupancy
_atom_site_disorder_assembly
_atom_site_disorder_group
Ga Ga01 0.45155(2) 0.17569(2) 0.95269(2) 0.01661(6) Uani d 1 . .
Ga Ga02 0.08156(2) 0.32174(2) 0.54724(2) 0.01661(6) Uani d 1 . .
O O6 0.29643(18) -0.05042(15) 0.90092(12) 0.0244(4) Uani d 1 . .
N N2A 0.0987(2) 0.28745(17) 0.66651(13) 0.0206(4) Uani d 1 . .
C C7A -0.0959(3) 0.2234(2) 0.29245(18) 0.0292(5) Uani d 1 . .
H H7A -0.1286 0.1951 0.2584 0.035 Uiso calc 1 . .
O O4 0.39050(16) 0.08262(14) 0.91687(10) 0.0185(3) Uani d 1 . .
C C15A 0.2812(2) 0.4138(2) 0.72964(17) 0.0247(5) Uani d 1 . .
H H15A 0.2812 0.3858 0.7826 0.030 Uiso calc 1 . .
C C12A 0.2796(2) 0.4998(2) 0.57193(16) 0.0224(5) Uani d 1 . .
O O3 0.40813(16) 0.14689(14) 1.06566(10) 0.0187(3) Uani d 1 . .
O O5 0.31225(16) 0.09519(14) 1.20518(11) 0.0213(4) Uani d 1 . .
C C4 0.4966(2) 0.3212(2) 1.05411(17) 0.0225(5) Uani d 1 . .
H H4 0.5227 0.3755 1.0593 0.027 Uiso calc 1 . .
C C21 0.2664(3) 0.0603(2) 1.28266(17) 0.0263(6) Uani d 1 . .
H H21A 0.2509 -0.0015 1.2734 0.039 Uiso calc 1 . .
H H21B 0.1932 0.1174 1.3084 0.039 Uiso calc 1 . .
H H21C 0.3243 0.0417 1.3184 0.039 Uiso calc 1 . .
C C18 0.5848(2) 0.26915(19) 0.83385(16) 0.0199(5) Uani d 1 . .
O O25 0.2711(2) 0.53867(18) 0.49337(14) 0.0349(3) Uani d 1 . .
O O6A 0.04001(17) 0.42112(15) 0.28984(11) 0.0231(4) Uani d 1 . .
O O1 0.61681(16) 0.04865(14) 0.94634(11) 0.0188(3) Uani d 1 . .
C C17 0.4886(2) 0.1814(2) 0.77038(15) 0.0210(5) Uani d 1 . .
H H17 0.5152 0.2061 0.7198 0.025 Uiso calc 1 . .
O O16 0.32134(19) 0.49178(16) 0.92363(15) 0.0351(5) Uani d 1 . .
C C22 0.2458(3) -0.1268(2) 0.8949(2) 0.0314(6) Uani d 1 . .
H H22A 0.2277 -0.1531 0.9490 0.047 Uiso calc 1 . .
H H22B 0.3023 -0.1858 0.8588 0.047 Uiso calc 1 . .
H H22C 0.1735 -0.0927 0.8728 0.047 Uiso calc 1 . .
O O2A -0.08101(17) 0.44875(14) 0.59385(11) 0.0209(4) Uani d 1 . .
C C2A -0.0556(3) 0.1040(2) 0.67441(18) 0.0274(6) Uani d 1 . .
H H2AC -0.0852 0.0755 0.6381 0.033 Uiso calc 1 . .
O O5A 0.16622(17) 0.41135(14) 0.53847(11) 0.0216(4) Uani d 1 . .
C C15 0.4045(3) 0.0944(2) 0.69046(17) 0.0293(6) Uani d 1 . .
H H15 0.4309 0.1262 0.6437 0.035 Uiso calc 1 . .
O O4A 0.04988(17) 0.35558(14) 0.43888(11) 0.0208(4) Uani d 1 . .
O O10 0.3168(2) 0.84316(16) 0.42534(14) 0.0324(4) Uani d 1 . .
C C22A 0.3271(3) 0.6109(3) 0.4661(2) 0.0349(3) Uani d 1 . .
H H22D 0.3154 0.6327 0.4107 0.052 Uiso calc 1 . .
H H22E 0.4115 0.5756 0.4666 0.052 Uiso calc 1 . .
H H22F 0.2921 0.6732 0.5026 0.052 Uiso calc 1 . .
C C11A 0.2196(2) 0.42986(19) 0.59469(16) 0.0198(5) Uani d 1 . .
O O2 0.29328(17) 0.30294(15) 0.95132(13) 0.0265(4) Uani d 1 . .
O O11 0.3445(2) 0.9705(2) 0.48120(15) 0.0409(5) Uani d 1 . .
C C3A -0.0052(2) 0.1777(2) 0.64648(16) 0.0217(5) Uani d 1 . .
O O12 0.1678(2) 0.99308(18) 0.46706(17) 0.0440(6) Uani d 1 . .
C C16 0.4232(2) 0.1152(2) 0.76905(15) 0.0210(5) Uani d 1 . .
C C5A -0.0401(2) 0.2303(2) 0.42517(15) 0.0196(5) Uani d 1 . .
C C16A 0.2210(2) 0.3868(2) 0.67492(16) 0.0214(5) Uani d 1 . .
O O7 0.1295(2) 0.54519(18) 0.93591(18) 0.0443(6) Uani d 1 . .
C C6A -0.0894(2) 0.1882(2) 0.37179(17) 0.0245(5) Uani d 1 . .
H H6A -0.1178 0.1358 0.3910 0.029 Uiso calc 1 . .
N N1 0.52160(19) 0.27638(16) 0.98134(13) 0.0180(4) Uani d 1 . .
C C14 0.3483(3) 0.0283(3) 0.68225(18) 0.0339(7) Uani d 1 . .
H H14 0.3352 0.0168 0.6304 0.041 Uiso calc 1 . .
C C11 0.3817(2) 0.06723(19) 0.84022(15) 0.0181(5) Uani d 1 . .
N N1A 0.00006(19) 0.21935(16) 0.56512(13) 0.0197(4) Uani d 1 . .
N N3 0.2764(2) 0.93433(18) 0.45785(13) 0.0235(5) Uani d 1 . .
C C21A 0.0575(3) 0.4449(2) 0.20350(16) 0.0287(6) Uani d 1 . .
H H21D 0.0885 0.4997 0.1953 0.043 Uiso calc 1 . .
H H21E -0.0178 0.4699 0.1849 0.043 Uiso calc 1 . .
H H21F 0.1135 0.3810 0.1723 0.043 Uiso calc 1 . .
N N4 0.2209(2) 0.56655(18) 0.92205(16) 0.0278(5) Uani d 1 . .
O O9 0.2115(2) 0.65943(17) 0.90632(17) 0.0430(6) Uani d 1 . .
C C4A -0.0400(2) 0.1895(2) 0.50775(16) 0.0217(5) Uani d 1 . .
H H4A -0.0711 0.1376 0.5212 0.026 Uiso calc 1 . .
N N2 0.51356(18) 0.20938(16) 0.83601(13) 0.0177(4) Uani d 1 . .
C C10A 0.0034(2) 0.30990(19) 0.39546(15) 0.0181(5) Uani d 1 . .
C C19 0.6505(3) 0.2923(2) 0.76180(18) 0.0270(6) Uani d 1 . .
H H19 0.6480 0.2693 0.7101 0.032 Uiso calc 1 . .
C C18A 0.0431(2) 0.2177(2) 0.70141(16) 0.0219(5) Uani d 1 . .
C C12 0.3280(2) -0.0041(2) 0.82891(16) 0.0210(5) Uani d 1 . .
C C13 0.3104(3) -0.0219(2) 0.75171(18) 0.0292(6) Uani d 1 . .
H H13 0.2732 -0.0676 0.7457 0.035 Uiso calc 1 . .
C C8 0.3146(3) 0.2457(2) 1.27768(17) 0.0310(6) Uani d 1 . .
H H8 0.2764 0.2298 1.3280 0.037 Uiso calc 1 . .
C C10 0.3942(2) 0.20751(19) 1.12989(15) 0.0181(5) Uani d 1 . .
C C5 0.4317(2) 0.2934(2) 1.12719(16) 0.0230(5) Uani d 1 . .
C C9 0.3389(2) 0.1830(2) 1.20792(16) 0.0206(5) Uani d 1 . .
C C8A -0.0531(2) 0.3023(2) 0.26230(16) 0.0246(5) Uani d 1 . .
H H8A -0.0579 0.3263 0.2084 0.030 Uiso calc 1 . .
C C19A 0.0328(3) 0.1886(2) 0.78431(17) 0.0280(6) Uani d 1 . .
H H19A 0.0609 0.2175 0.8215 0.034 Uiso calc 1 . .
C C1A -0.0613(3) 0.0734(2) 0.75655(19) 0.0317(6) Uani d 1 . .
H H1AA -0.0936 0.0234 0.7750 0.038 Uiso calc 1 . .
C C9A -0.0041(2) 0.3440(2) 0.31235(15) 0.0196(5) Uani d 1 . .
C C17A 0.1613(2) 0.3171(2) 0.70624(16) 0.0222(5) Uani d 1 . .
H H17A 0.1683 0.2914 0.7595 0.027 Uiso calc 1 . .
C C13A 0.3384(2) 0.5236(2) 0.62578(18) 0.0264(6) Uani d 1 . .
H H13A 0.3781 0.5687 0.6093 0.032 Uiso calc 1 . .
C C14A 0.3390(3) 0.4803(2) 0.70562(18) 0.0280(6) Uani d 1 . .
H H14A 0.3786 0.4969 0.7419 0.034 Uiso calc 1 . .
C C20A -0.0192(3) 0.1167(2) 0.81145(18) 0.0315(6) Uani d 1 . .
H H20A -0.0259 0.0973 0.8668 0.038 Uiso calc 1 . .
C C3 0.5900(2) 0.30404(19) 0.91141(16) 0.0203(5) Uani d 1 . .
C C2 0.6618(3) 0.3594(2) 0.91662(19) 0.0285(6) Uani d 1 . .
H H2 0.6666 0.3810 0.9681 0.034 Uiso calc 1 . .
C C20 0.7193(3) 0.3496(2) 0.7677(2) 0.0325(6) Uani d 1 . .
H H20 0.7615 0.3666 0.7197 0.039 Uiso calc 1 . .
C C1 0.7257(3) 0.3818(3) 0.8447(2) 0.0341(7) Uani d 1 . .
H H1 0.7736 0.4188 0.8480 0.041 Uiso calc 1 . .
C C6 0.4077(3) 0.3553(2) 1.2003(2) 0.0354(7) Uani d 1 . .
H H6 0.4333 0.4111 1.1988 0.042 Uiso calc 1 . .
C C7 0.3474(3) 0.3337(3) 1.2728(2) 0.0417(8) Uani d 1 . .
H H7 0.3278 0.3776 1.3195 0.050 Uiso calc 1 . .
C C6B 0.5687(4) 0.2399(3) 0.3791(3) 0.0535(9) Uani d 1 . .
H H6BA 0.5848 0.3000 0.3556 0.080 Uiso calc 1 . .
H H6BB 0.5405 0.2110 0.3396 0.080 Uiso calc 1 . .
H H6BC 0.6410 0.1853 0.3925 0.080 Uiso calc 1 . .
C C5B 0.4736(3) 0.2769(3) 0.4573(2) 0.0349(3) Uani d 1 . .
H H5BA 0.5019 0.3074 0.4964 0.042 Uiso calc 1 . .
H H5BB 0.4014 0.3332 0.4436 0.042 Uiso calc 1 . .
C C2B 0.0900(6) 0.1407(6) 0.0735(4) 0.0292(5) Uani d 0.492(6) A 1
H H2BA 0.1568 0.1376 0.0966 0.044 Uiso calc 0.492(6) A 1
H H2BB 0.1002 0.0689 0.0607 0.044 Uiso calc 0.492(6) A 1
H H2BC 0.0170 0.1746 0.1130 0.044 Uiso calc 0.492(6) A 1
O O13 0.0912(4) 0.2902(3) 0.0223(4) 0.0324(4) Uani d 0.492(6) A 1
H H13B 0.1064 0.2909 0.0686 0.049 Uiso calc 0.492(6) A 1
C C4B 0.0849(8) 0.1940(6) 0.0085(5) 0.0349(3) Uani d 0.492(6) A 1
H H4BA 0.0103 0.2076 -0.0097 0.042 Uiso calc 0.492(6) A 1
H H4BB 0.1508 0.1529 -0.0351 0.042 Uiso calc 0.492(6) A 1
C C3B 0.0713(5) 0.1925(5) -0.0128(4) 0.0217(5) Uani d 0.508(6) A 2
H H3BA 0.1363 0.1454 -0.0542 0.026 Uiso calc 0.508(6) A 2
H H3BB -0.0019 0.2048 -0.0326 0.026 Uiso calc 0.508(6) A 2
C C1B 0.0688(9) 0.1200(7) 0.0651(6) 0.0535(9) Uani d 0.508(6) A 2
H H1BA 0.0606 0.0566 0.0495 0.080 Uiso calc 0.508(6) A 2
H H1BB 0.0020 0.1597 0.1077 0.080 Uiso calc 0.508(6) A 2
H H1BC 0.1421 0.0994 0.0857 0.080 Uiso calc 0.508(6) A 2
O O15 0.0815(5) 0.2894(4) -0.0210(4) 0.0409(5) Uani d 0.508(6) A 2
H H15B 0.0410 0.3283 0.0197 0.061 Uiso calc 0.508(6) A 2
O O14 0.4471(2) 0.1992(3) 0.4926(2) 0.0653(9) Uani d 1 . .
H H14B 0.5091 0.1478 0.4985 0.098 Uiso calc 1 . .
H H1A 0.614(5) -0.004(3) 0.922(3) 0.098 Uiso d 1 . .
H H1B 0.626(5) 0.033(4) 0.9960(16) 0.098 Uiso d 1 . .
H H2A 0.223(3) 0.304(4) 0.971(4) 0.098 Uiso d 1 . .
H H2B 0.289(5) 0.367(2) 0.952(4) 0.098 Uiso d 1 . .
H H2AA -0.070(5) 0.498(3) 0.613(3) 0.098 Uiso d 1 . .
H H2AB -0.122(5) 0.468(4) 0.556(3) 0.098 Uiso d 1 . .
O O0AA 0.23809(18) 0.19361(15) 0.50397(13) 0.0288(4) Uani d 1 . .
H H0AA 0.2378 0.1355 0.5278 0.043 Uiso d 1 . .
H H0AB 0.2974 0.2011 0.5188 0.043 Uiso d 1 . .

loop_
_atom_site_aniso_label
_atom_site_aniso_U_11
_atom_site_aniso_U_22
_atom_site_aniso_U_33
_atom_site_aniso_U_12
_atom_site_aniso_U_13
_atom_site_aniso_U_23
Ga01 0.02039(10) 0.01428(10) 0.01347(10) -0.00593(7) -0.00250(7) 0.00317(7)
Ga02 0.02039(10) 0.01428(10) 0.01347(10) -0.00593(7) -0.00250(7) 0.00317(7)
O6 0.0307(10) 0.0245(9) 0.0236(9) -0.0170(8) -0.0055(8) 0.0036(7)
N2A 0.0242(11) 0.0177(10) 0.0166(10) -0.0055(8) -0.0040(8) 0.0040(8)
C7A 0.0301(13) 0.0338(14) 0.0239(12) -0.0119(11) -0.0061(10) -0.0046(10)
O4 0.0250(9) 0.0179(8) 0.0142(8) -0.0104(7) -0.0046(7) 0.0041(6)
C15A 0.0257(13) 0.0247(13) 0.0198(12) -0.0056(11) -0.0060(10) 0.0026(10)
C12A 0.0210(12) 0.0186(12) 0.0214(12) -0.0032(10) -0.0002(9) 0.0007(9)
O3 0.0258(9) 0.0160(8) 0.0140(8) -0.0096(7) -0.0004(7) 0.0015(6)
O5 0.0249(9) 0.0218(9) 0.0151(8) -0.0098(7) 0.0012(7) 0.0035(7)
C4 0.0256(13) 0.0138(11) 0.0274(13) -0.0075(10) -0.0044(10) 0.0012(9)
C21 0.0255(13) 0.0271(13) 0.0198(12) -0.0080(11) 0.0033(10) 0.0065(10)
C18 0.0194(11) 0.0144(11) 0.0225(12) -0.0052(9) -0.0012(9) 0.0068(9)
O25 0.0359(8) 0.0359(8) 0.0299(8) -0.0133(7) -0.0031(6) 0.0044(6)
O6A 0.0306(10) 0.0239(9) 0.0153(8) -0.0117(8) -0.0042(7) 0.0029(7)
O1 0.0202(8) 0.0159(8) 0.0170(8) -0.0049(7) -0.0022(7) 0.0030(6)
C17 0.0214(12) 0.0198(12) 0.0155(11) -0.0036(10) -0.0013(9) 0.0065(9)
O16 0.0285(11) 0.0205(10) 0.0529(14) -0.0028(8) -0.0160(10) 0.0012(9)
C22 0.0360(16) 0.0267(14) 0.0392(17) -0.0183(12) -0.0135(13) 0.0051(12)
O2A 0.0253(9) 0.0169(8) 0.0174(9) -0.0055(7) -0.0034(7) 0.0006(7)
C2A 0.0365(15) 0.0216(13) 0.0245(13) -0.0122(11) -0.0072(11) 0.0051(10)
O5A 0.0266(9) 0.0206(9) 0.0166(8) -0.0081(7) -0.0058(7) 0.0038(7)
C15 0.0347(15) 0.0346(15) 0.0170(12) -0.0117(12) -0.0079(11) 0.0058(11)
O4A 0.0291(10) 0.0182(8) 0.0145(8) -0.0087(7) -0.0048(7) 0.0012(6)
O10 0.0352(10) 0.0208(9) 0.0377(11) -0.0085(8) -0.0035(8) -0.0055(8)
C22A 0.0359(8) 0.0359(8) 0.0299(8) -0.0133(7) -0.0031(6) 0.0044(6)
C11A 0.0184(11) 0.0165(11) 0.0191(12) -0.0025(9) -0.0010(9) -0.0001(9)
O2 0.0202(9) 0.0159(8) 0.0388(11) -0.0048(7) -0.0026(8) 0.0068(8)
O11 0.0513(13) 0.0439(12) 0.0392(12) -0.0288(11) -0.0124(10) -0.0003(9)
C3A 0.0250(13) 0.0161(11) 0.0186(12) -0.0043(10) -0.0018(9) 0.0038(9)
O12 0.0339(12) 0.0271(11) 0.0552(15) 0.0013(9) -0.0029(11) -0.0004(10)
C16 0.0222(12) 0.0196(12) 0.0163(11) -0.0032(10) -0.0048(9) 0.0037(9)
C5A 0.0174(11) 0.0174(11) 0.0184(12) -0.0024(9) -0.0002(9) -0.0011(9)
C16A 0.0211(12) 0.0187(11) 0.0203(12) -0.0039(10) -0.0040(9) 0.0025(9)
O7 0.0298(12) 0.0285(11) 0.0762(18) -0.0123(9) -0.0111(11) -0.0031(11)
C6A 0.0239(13) 0.0249(13) 0.0239(13) -0.0100(11) -0.0012(10) -0.0018(10)
N1 0.0192(10) 0.0142(9) 0.0199(10) -0.0068(8) -0.0031(8) 0.0042(8)
C14 0.0410(17) 0.0439(17) 0.0203(13) -0.0174(14) -0.0131(12) 0.0019(12)
C11 0.0176(11) 0.0162(11) 0.0166(11) -0.0025(9) -0.0047(9) 0.0020(9)
N1A 0.0219(10) 0.0153(9) 0.0168(10) -0.0036(8) -0.0012(8) 0.0019(8)
N3 0.0350(13) 0.0196(10) 0.0160(10) -0.0122(9) -0.0036(9) 0.0042(8)
C21A 0.0353(15) 0.0369(15) 0.0167(12) -0.0184(13) -0.0041(11) 0.0060(11)
N4 0.0312(12) 0.0172(10) 0.0353(13) -0.0069(9) -0.0136(10) 0.0012(9)
O9 0.0496(14) 0.0171(10) 0.0662(17) -0.0134(10) -0.0217(12) 0.0076(10)
C4A 0.0210(11) 0.0203(10) 0.0191(11) -0.0044(9) -0.0017(9) -0.0001(9)
N2 0.0176(10) 0.0151(9) 0.0172(10) -0.0049(8) -0.0011(8) 0.0054(7)
C10A 0.0168(11) 0.0154(11) 0.0160(11) -0.0010(9) -0.0006(9) -0.0023(9)
C19 0.0273(14) 0.0251(13) 0.0239(13) -0.0098(11) 0.0025(11) 0.0062(10)
C18A 0.0245(12) 0.0177(11) 0.0196(12) -0.0054(10) -0.0032(10) 0.0049(9)
C12 0.0202(12) 0.0202(12) 0.0207(12) -0.0057(10) -0.0050(9) 0.0023(9)
C13 0.0301(14) 0.0345(15) 0.0272(14) -0.0150(12) -0.0098(11) -0.0012(11)
C8 0.0369(16) 0.0331(15) 0.0179(13) -0.0128(13) 0.0054(11) -0.0049(11)
C10 0.0187(11) 0.0142(10) 0.0157(11) -0.0019(9) -0.0008(9) 0.0007(8)
C5 0.0277(13) 0.0174(11) 0.0207(12) -0.0071(10) -0.0009(10) -0.0017(9)
C9 0.0199(12) 0.0192(11) 0.0177(12) -0.0040(9) -0.0008(9) 0.0001(9)
C8A 0.0271(13) 0.0281(13) 0.0158(12) -0.0085(11) -0.0033(10) -0.0004(10)
C19A 0.0354(15) 0.0293(14) 0.0195(13) -0.0131(12) -0.0072(11) 0.0062(10)
C1A 0.0424(17) 0.0262(14) 0.0288(15) -0.0172(13) -0.0071(12) 0.0120(11)
C9A 0.0196(11) 0.0187(11) 0.0160(11) -0.0042(9) -0.0008(9) -0.0005(9)
C17A 0.0252(13) 0.0208(12) 0.0161(11) -0.0054(10) -0.0037(9) 0.0046(9)
C13A 0.0230(13) 0.0244(13) 0.0291(14) -0.0082(11) -0.0018(10) 0.0012(11)
C14A 0.0257(14) 0.0306(14) 0.0272(14) -0.0099(11) -0.0071(11) 0.0003(11)
C20A 0.0431(17) 0.0305(15) 0.0202(13) -0.0151(13) -0.0075(12) 0.0121(11)
C3 0.0202(12) 0.0150(11) 0.0234(12) -0.0062(9) -0.0023(9) 0.0056(9)
C2 0.0300(14) 0.0283(14) 0.0313(15) -0.0169(12) -0.0048(11) 0.0043(11)
C20 0.0313(15) 0.0313(15) 0.0333(16) -0.0165(12) 0.0042(12) 0.0093(12)
C1 0.0322(15) 0.0346(16) 0.0412(17) -0.0225(13) -0.0016(13) 0.0076(13)
C6 0.0493(19) 0.0254(14) 0.0317(16) -0.0184(14) 0.0024(13) -0.0095(12)
C7 0.060(2) 0.0389(18) 0.0242(15) -0.0228(16) 0.0069(14) -0.0146(13)
C6B 0.050(2) 0.047(2) 0.064(2) -0.0221(16) -0.0032(17) -0.0032(17)
C5B 0.0359(8) 0.0359(8) 0.0299(8) -0.0133(7) -0.0031(6) 0.0044(6)
C2B 0.0301(13) 0.0338(14) 0.0239(12) -0.0119(11) -0.0061(10) -0.0046(10)
O13 0.0352(10) 0.0208(9) 0.0377(11) -0.0085(8) -0.0035(8) -0.0055(8)
C4B 0.0359(8) 0.0359(8) 0.0299(8) -0.0133(7) -0.0031(6) 0.0044(6)
C3B 0.0210(11) 0.0203(10) 0.0191(11) -0.0044(9) -0.0017(9) -0.0001(9)
C1B 0.050(2) 0.047(2) 0.064(2) -0.0221(16) -0.0032(17) -0.0032(17)
O15 0.0513(13) 0.0439(12) 0.0392(12) -0.0288(11) -0.0124(10) -0.0003(9)
O14 0.0270(13) 0.092(2) 0.0654(19) -0.0124(14) -0.0095(13) 0.0062(17)
O0AA 0.0275(10) 0.0191(9) 0.0322(11) -0.0039(8) -0.0013(8) 0.0030(8)

loop_
_atom_type_symbol
_atom_type_description
_atom_type_scat_dispersion_real
_atom_type_scat_dispersion_imag
_atom_type_scat_source
C C 0.0033 0.0016 'International Tables Vol C Tables 4.2.6.8 and 6.1.1.4'
H H 0.0000 0.0000 'International Tables Vol C Tables 4.2.6.8 and 6.1.1.4'
N N 0.0061 0.0033 'International Tables Vol C Tables 4.2.6.8 and 6.1.1.4'
O O 0.0106 0.0060 'International Tables Vol C Tables 4.2.6.8 and 6.1.1.4'
Ga Ga 0.2307 1.6083 'International Tables Vol C Tables 4.2.6.8 and 6.1.1.4'

loop_
_geom_angle_atom_site_label_1
_geom_angle_atom_site_label_2
_geom_angle_atom_site_label_3
_geom_angle
_geom_angle_publ_flag
O4 Ga01 O3 91.95(8) y
O4 Ga01 N1 175.43(8) ?
O3 Ga01 N1 92.60(8) ydata_
O4 Ga01 N2 93.84(8) y
O3 Ga01 N2 173.36(8) ?
N1 Ga01 N2 81.59(9) y
O4 Ga01 O2 90.60(9) ?
O3 Ga01 O2 93.72(8) ?
N1 Ga01 O2 89.56(9) ?
N2 Ga01 O2 89.48(8) ?
O4 Ga01 O1 89.74(8) ?
O3 Ga01 O1 90.02(7) ?
N1 Ga01 O1 89.80(8) ?
N2 Ga01 O1 86.76(8) ?
O2 Ga01 O1 176.23(8) ?
O5A Ga02 O4A 91.11(8) y
O5A Ga02 N1A 174.56(8) ?
O4A Ga02 N1A 93.96(8) y
O5A Ga02 N2A 92.88(8) y
O4A Ga02 N2A 174.46(9) ?
N1A Ga02 N2A 82.20(9) y
O5A Ga02 O0AA 89.90(9) ?
O4A Ga02 O0AA 91.77(8) ?
N1A Ga02 O0AA 87.98(9) ?
N2A Ga02 O0AA 92.08(9) ?
O5A Ga02 O2A 92.01(8) ?
O4A Ga02 O2A 89.17(8) ?
N1A Ga02 O2A 90.03(9) ?
N2A Ga02 O2A 86.84(8) ?
O0AA Ga02 O2A 177.85(8) ?
C12 O6 C22 117.4(2) ?
C17A N2A C18A 122.1(2) ?
C17A N2A Ga02 124.87(18) ?
C18A N2A Ga02 112.76(17) ?
C6A C7A C8A 120.2(3) ?
C6A C7A H7A 119.9 ?
C8A C7A H7A 119.9 ?
C11 O4 Ga01 127.10(16) ?
C14A C15A C16A 120.9(3) ?
C14A C15A H15A 119.5 ?
C16A C15A H15A 119.5 ?
O25 C12A C13A 125.7(3) ?
O25 C12A C11A 113.2(2) ?
C13A C12A C11A 121.2(2) ?
C10 O3 Ga01 126.03(15) ?
C9 O5 C21 116.6(2) ?
N1 C4 C5 124.8(2) ?
N1 C4 H4 117.6 ?
C5 C4 H4 117.6 ?
O5 C21 H21A 109.5 ?
O5 C21 H21B 109.5 ?
H21A C21 H21B 109.5 ?
O5 C21 H21C 109.5 ?
H21A C21 H21C 109.5 ?
H21B C21 H21C 109.5 ?
C19 C18 C3 119.4(2) ?
C19 C18 N2 125.0(2) ?
C3 C18 N2 115.6(2) ?
C12A O25 C22A 116.8(2) ?
C9A O6A C21A 117.0(2) ?
Ga01 O1 H1A 107(4) ?
Ga01 O1 H1B 107(4) ?
H1A O1 H1B 110(3) ?
N2 C17 C16 125.5(2) ?
N2 C17 H17 117.3 ?
C16 C17 H17 117.3 ?
O6 C22 H22A 109.5 ?
O6 C22 H22B 109.5 ?
H22A C22 H22B 109.5 ?
O6 C22 H22C 109.5 ?
H22A C22 H22C 109.5 ?
H22B C22 H22C 109.5 ?
Ga02 O2A H2AA 111(4) ?
Ga02 O2A H2AB 109(4) ?
H2AA O2A H2AB 113(3) ?
C1A C2A C3A 119.7(3) ?
C1A C2A H2AC 120.2 ?
C3A C2A H2AC 120.2 ?
C11A O5A Ga02 127.81(16) ?
C14 C15 C16 121.1(3) ?
C14 C15 H15 119.4 ?
C16 C15 H15 119.4 ?
C10A O4A Ga02 127.15(16) ?
O25 C22A H22D 109.5 ?
O25 C22A H22E 109.5 ?
H22D C22A H22E 109.5 ?
O25 C22A H22F 109.5 ?
H22D C22A H22F 109.5 ?
H22E C22A H22F 109.5 ?
O5A C11A C16A 125.6(2) ?
O5A C11A C12A 116.7(2) ?
C16A C11A C12A 117.8(2) ?
Ga01 O2 H2A 126(3) ?
Ga01 O2 H2B 121(3) ?
H2A O2 H2B 108(3) ?
C2A C3A C18A 119.7(2) ?
C2A C3A N1A 124.9(3) ?
C18A C3A N1A 115.4(2) ?
C15 C16 C11 119.2(3) ?
C15 C16 C17 116.7(2) ?
C11 C16 C17 124.0(2) ?
C10A C5A C6A 119.3(2) ?
C10A C5A C4A 124.1(2) ?
C6A C5A C4A 116.6(2) ?
C11A C16A C15A 119.9(2) ?
C11A C16A C17A 123.2(2) ?
C15A C16A C17A 116.9(2) ?
C7A C6A C5A 121.1(3) ?
C7A C6A H6A 119.5 ?
C5A C6A H6A 119.5 ?
C4 N1 C3 122.7(2) ?
C4 N1 Ga01 123.77(18) ?
C3 N1 Ga01 113.12(17) ?
C15 C14 C13 120.0(3) ?
C15 C14 H14 120.0 ?
C13 C14 H14 120.0 ?
O4 C11 C12 116.8(2) ?
O4 C11 C16 125.0(2) ?
C12 C11 C16 118.1(2) ?
C4A N1A C3A 122.4(2) ?
C4A N1A Ga02 124.02(18) ?
C3A N1A Ga02 113.50(17) ?
O12 N3 O10 120.8(3) ?
O12 N3 O11 118.1(2) ?
O10 N3 O11 121.0(3) ?
O6A C21A H21D 109.5 ?
O6A C21A H21E 109.5 ?
H21D C21A H21E 109.5 ?
O6A C21A H21F 109.5 ?
H21D C21A H21F 109.5 ?
H21E C21A H21F 109.5 ?
O9 N4 O16 120.9(3) ?
O9 N4 O7 120.4(2) ?
O16 N4 O7 118.7(2) ?
N1A C4A C5A 125.2(2) ?
N1A C4A H4A 117.4 ?
C5A C4A H4A 117.4 ?
C17 N2 C18 123.5(2) ?
C17 N2 Ga01 123.54(18) ?
C18 N2 Ga01 112.92(16) ?
O4A C10A C5A 125.0(2) ?
O4A C10A C9A 117.0(2) ?
C5A C10A C9A 118.0(2) ?
C20 C19 C18 119.7(3) ?
C20 C19 H19 120.1 ?
C18 C19 H19 120.1 ?
C19A C18A C3A 119.5(2) ?
C19A C18A N2A 124.5(3) ?
C3A C18A N2A 115.9(2) ?
O6 C12 C13 125.4(2) ?
O6 C12 C11 113.6(2) ?
C13 C12 C11 121.0(2) ?
C12 C13 C14 120.4(3) ?
C12 C13 H13 119.8 ?
C14 C13 H13 119.8 ?
C9 C8 C7 120.0(3) ?
C9 C8 H8 120.0 ?
C7 C8 H8 120.0 ?
O3 C10 C5 125.0(2) ?
O3 C10 C9 116.9(2) ?
C5 C10 C9 118.0(2) ?
C10 C5 C6 119.7(2) ?
C10 C5 C4 123.7(2) ?
C6 C5 C4 116.5(2) ?
O5 C9 C8 125.3(2) ?
O5 C9 C10 113.8(2) ?
C8 C9 C10 121.0(2) ?
C9A C8A C7A 120.0(2) ?
C9A C8A H8A 120.0 ?
C7A C8A H8A 120.0 ?
C20A C19A C18A 120.0(3) ?
C20A C19A H19A 120.0 ?
C18A C19A H19A 120.0 ?
C20A C1A C2A 120.6(3) ?
C20A C1A H1AA 119.7 ?
C2A C1A H1AA 119.7 ?
O6A C9A C8A 125.2(2) ?
O6A C9A C10A 113.4(2) ?
C8A C9A C10A 121.4(2) ?
N2A C17A C16A 125.4(2) ?
N2A C17A H17A 117.3 ?
C16A C17A H17A 117.3 ?
C12A C13A C14A 120.5(3) ?
C12A C13A H13A 119.8 ?
C14A C13A H13A 119.8 ?
C15A C14A C13A 119.7(3) ?
C15A C14A H14A 120.1 ?
C13A C14A H14A 120.1 ?
C1A C20A C19A 120.4(3) ?
C1A C20A H20A 119.8 ?
C19A C20A H20A 119.8 ?
C2 C3 C18 120.3(2) ?
C2 C3 N1 123.9(2) ?
C18 C3 N1 115.8(2) ?
C1 C2 C3 119.5(3) ?
C1 C2 H2 120.3 ?
C3 C2 H2 120.3 ?
C19 C20 C1 120.4(3) ?
C19 C20 H20 119.8 ?
C1 C20 H20 119.8 ?
C2 C1 C20 120.7(3) ?
C2 C1 H1 119.6 ?
C20 C1 H1 119.6 ?
C7 C6 C5 120.4(3) ?
C7 C6 H6 119.8 ?
C5 C6 H6 119.8 ?
C6 C7 C8 120.6(3) ?
C6 C7 H7 119.7 ?
C8 C7 H7 119.7 ?
C5B C6B H6BA 109.5 ?
C5B C6B H6BB 109.5 ?
H6BA C6B H6BB 109.5 ?
C5B C6B H6BC 109.5 ?
H6BA C6B H6BC 109.5 ?
H6BB C6B H6BC 109.5 ?
O14 C5B C6B 112.8(3) ?
O14 C5B H5BA 109.0 ?
C6B C5B H5BA 109.0 ?
O14 C5B H5BB 109.0 ?
C6B C5B H5BB 109.0 ?
H5BA C5B H5BB 107.8 ?
C4B C2B H2BA 109.5 ?
C4B C2B H2BB 109.5 ?
H2BA C2B H2BB 109.5 ?
C4B C2B H2BC 109.5 ?
H2BA C2B H2BC 109.5 ?
H2BB C2B H2BC 109.5 ?
C4B O13 H13B 109.5 ?
C2B C4B O13 110.5(6) ?
C2B C4B H4BA 109.5 ?
O13 C4B H4BA 109.5 ?
C2B C4B H4BB 109.5 ?
O13 C4B H4BB 109.5 ?
H4BA C4B H4BB 108.1 ?
O15 C3B C1B 130.8(6) ?
O15 C3B H3BA 104.6 ?
C1B C3B H3BA 104.6 ?
O15 C3B H3BB 104.6 ?
C1B C3B H3BB 104.6 ?
H3BA C3B H3BB 105.7 ?
C3B C1B H1BA 109.5 ?
C3B C1B H1BB 109.5 ?
H1BA C1B H1BB 109.5 ?
C3B C1B H1BC 109.5 ?
H1BA C1B H1BC 109.5 ?
H1BB C1B H1BC 109.5 ?
C3B O15 H15B 109.5 ?
C5B O14 H14B 109.5 ?
Ga02 O0AA H0AA 110.3 ?
Ga02 O0AA H0AB 110.0 ?
H0AA O0AA H0AB 103.7 ?

loop_
_geom_bond_atom_site_label_1
_geom_bond_atom_site_label_2
_geom_bond_distance
_geom_bond_publ_flag
Ga01 O4 1.8829(18) y
Ga01 O3 1.8941(18) y
Ga01 N1 2.009(2) y
Ga01 N2 2.022(2) y
Ga01 O2 2.0262(19) ?
Ga01 O1 2.0644(19) ?
Ga02 O5A 1.887(2) y
Ga02 O4A 1.8878(18) y
Ga02 N1A 2.005(2) y
Ga02 N2A 2.019(2) y
Ga02 O0AA 2.042(2) ?
Ga02 O2A 2.0881(19) ?
O6 C12 1.373(3) ?
O6 C22 1.428(3) ?
N2A C17A 1.291(4) ?
N2A C18A 1.420(3) ?
C7A C6A 1.368(4) ?
C7A C8A 1.405(4) ?
C7A H7A 0.9300 ?
O4 C11 1.319(3) ?
C15A C14A 1.363(4) ?
C15A C16A 1.419(4) ?
C15A H15A 0.9300 ?
C12A O25 1.373(3) ?
C12A C13A 1.375(4) ?
C12A C11A 1.421(4) ?
O3 C10 1.315(3) ?
O5 C9 1.365(3) ?
O5 C21 1.427(3) ?
C4 N1 1.296(3) ?
C4 C5 1.433(4) ?
C4 H4 0.9300 ?
C21 H21A 0.9600 ?
C21 H21B 0.9600 ?
C21 H21C 0.9600 ?
C18 C19 1.398(3) ?
C18 C3 1.405(4) ?
C18 N2 1.417(3) ?
O25 C22A 1.424(4) ?
O6A C9A 1.369(3) ?
O6A C21A 1.431(3) ?
O1 H1A 0.854(19) ?
O1 H1B 0.850(19) ?
C17 N2 1.293(3) ?
C17 C16 1.437(4) ?
C17 H17 0.9300 ?
O16 N4 1.253(3) ?
C22 H22A 0.9600 ?
C22 H22B 0.9600 ?
C22 H22C 0.9600 ?
O2A H2AA 0.832(19) ?
O2A H2AB 0.838(19) ?
C2A C1A 1.386(4) ?
C2A C3A 1.395(4) ?
C2A H2AC 0.9300 ?
O5A C11A 1.323(3) ?
C15 C14 1.365(4) ?
C15 C16 1.417(4) ?
C15 H15 0.9300 ?
O4A C10A 1.313(3) ?
O10 N3 1.240(3) ?
C22A H22D 0.9600 ?
C22A H22E 0.9600 ?
C22A H22F 0.9600 ?
C11A C16A 1.412(3) ?
O2 H2A 0.855(19) ?
O2 H2B 0.854(19) ?
O11 N3 1.259(3) ?
C3A C18A 1.412(4) ?
C3A N1A 1.422(3) ?
O12 N3 1.240(3) ?
C16 C11 1.417(3) ?
C5A C10A 1.418(4) ?
C5A C6A 1.419(4) ?
C5A C4A 1.436(3) ?
C16A C17A 1.441(4) ?
O7 N4 1.257(3) ?
C6A H6A 0.9300 ?
N1 C3 1.419(3) ?
C14 C13 1.397(4) ?
C14 H14 0.9300 ?
C11 C12 1.417(4) ?
N1A C4A 1.298(3) ?
C21A H21D 0.9600 ?
C21A H21E 0.9600 ?
C21A H21F 0.9600 ?
N4 O9 1.236(3) ?
C4A H4A 0.9300 ?
C10A C9A 1.425(3) ?
C19 C20 1.386(4) ?
C19 H19 0.9300 ?
C18A C19A 1.393(4) ?
C12 C13 1.376(4) ?
C13 H13 0.9300 ?
C8 C9 1.377(4) ?
C8 C7 1.403(5) ?
C8 H8 0.9300 ?
C10 C5 1.415(4) ?
C10 C9 1.422(3) ?
C5 C6 1.417(4) ?
C8A C9A 1.374(4) ?
C8A H8A 0.9300 ?
C19A C20A 1.386(4) ?
C19A H19A 0.9300 ?
C1A C20A 1.385(4) ?
C1A H1AA 0.9300 ?
C17A H17A 0.9300 ?
C13A C14A 1.407(4) ?
C13A H13A 0.9300 ?
C14A H14A 0.9300 ?
C20A H20A 0.9300 ?
C3 C2 1.393(4) ?
C2 C1 1.382(4) ?
C2 H2 0.9300 ?
C20 C1 1.388(5) ?
C20 H20 0.9300 ?
C1 H1 0.9300 ?
C6 C7 1.364(5) ?
C6 H6 0.9300 ?
C7 H7 0.9300 ?
C6B C5B 1.517(5) ?
C6B H6BA 0.9600 ?
C6B H6BB 0.9600 ?
C6B H6BC 0.9600 ?
C5B O14 1.302(5) ?
C5B H5BA 0.9700 ?
C5B H5BB 0.9700 ?
C2B C4B 1.252(10) ?
C2B H2BA 0.9600 ?
C2B H2BB 0.9600 ?
C2B H2BC 0.9600 ?
O13 C4B 1.373(8) ?
O13 H13B 0.8200 ?
C4B H4BA 0.9700 ?
C4B H4BB 0.9700 ?
C3B O15 1.369(7) ?
C3B C1B 1.575(11) ?
C3B H3BA 0.9700 ?
C3B H3BB 0.9700 ?
C1B H1BA 0.9600 ?
C1B H1BB 0.9600 ?
C1B H1BC 0.9600 ?
O15 H15B 0.8200 ?
O14 H14B 0.8200 ?
O0AA H0AA 0.8624 ?
O0AA H0AB 0.8623 ?

loop_
_geom_hbond_atom_site_label_D
_geom_hbond_atom_site_label_H
_geom_hbond_atom_site_label_A
_geom_hbond_site_symmetry_A
_geom_hbond_distance_DH
_geom_hbond_distance_HA
_geom_hbond_distance_DA
_geom_hbond_angle_DHA
O1 H1B O4 2_657 0.850(19) 2.11(4) 2.800(2) 138(4)
O1 H1A O3 2_657 0.854(19) 2.06(3) 2.816(3) 147(5)
O2A H2AB O5A 2_566 0.838(19) 2.17(4) 2.872(3) 141(5)
O2A H2AA O4A 2_566 0.832(19) 2.20(4) 2.844(3) 134(5)
O2 H2B O16 . 0.854(19) 1.90(2) 2.727(3) 161(5)
O2 H2A O13 1_556 0.855(19) 1.77(2) 2.620(5) 170(6)
O2 H2A O15 1_556 0.855(19) 1.83(3) 2.656(6) 162(6)

_cod_database_fobs_code 2021711
